data_7044268
loop_
_publ_author_name
'Feng, Xun'
'Guo, Nan'
'Chen, Haipeng'
'Wang, Helin'
'Chen, Xin'
'Yue, Lingyun'
'Ng, Seik Weng'
'Liu, Xinfang'
'Ma, Lufang'
'Wang, Liya'

_publ_section_title
;
 Series anionic host coordination polymers based on azoxybenzene
 carboxylate: structures, luminescence and magnetic properties
;
_journal_name_full 'Dalton Trans.'
_journal_paper_doi 10.1039/C7DT02974H
_journal_year 2017
_chemical_formula_moiety '[Eu (H2 O)4 (C16 H6 N2 O9)], (C10 H9 N2), (H2 O)'
_chemical_formula_sum 'C26 H25 Eu N4 O14'
_chemical_formula_weight 769.46
_space_group_crystal_system triclinic
_space_group_IT_number 2
_space_group_name_Hall '-P 1'
_space_group_name_H-M_alt 'P -1'
_symmetry_space_group_name_Hall '-P 1'
_symmetry_space_group_name_H-M 'P -1'
_atom_sites_solution_hydrogens mixed
_audit_creation_method SHELXL-2014/6
_audit_update_record
;
2017-09-03 deposited with the CCDC.
2017-09-18 downloaded from the CCDC.
;
_cell_angle_alpha 102.027(2)
_cell_angle_beta 110.939(2)
_cell_angle_gamma 113.321(2)
_cell_formula_units_Z 2
_cell_length_a 10.8823(12)
_cell_length_b 11.4591(12)
_cell_length_c 14.1152(15)
_cell_measurement_reflns_used 1857
_cell_measurement_temperature 293(2)
_cell_measurement_theta_max 21.8113
_cell_measurement_theta_min 2.3376
_cell_volume 1378.3(3)
_computing_cell_refinement 'Bruker SAINT'
_computing_data_collection 'Bruker APEX2'
_computing_data_reduction 'Bruker SAINT'
_computing_molecular_graphics 'Bruker SHELXTL'
_computing_publication_material 'Bruker SHELXTL'
_computing_structure_refinement 'SHELXL-2014/6 (Sheldrick, 2014)'
_computing_structure_solution 'SHELXL-2014/6 (Sheldrick, 2014)'
_diffrn_ambient_temperature 293(2)
_diffrn_measured_fraction_theta_full 0.992
_diffrn_measured_fraction_theta_max 0.972
_diffrn_measurement_device_type 'Bruker SMART APEX diffractometer'
_diffrn_measurement_method '\w scan'
_diffrn_radiation_type MoK\a
_diffrn_radiation_wavelength 0.71073
_diffrn_reflns_av_R_equivalents 0.0327
_diffrn_reflns_av_unetI/netI 0.0829
_diffrn_reflns_Laue_measured_fraction_full 0.992
_diffrn_reflns_Laue_measured_fraction_max 0.972
_diffrn_reflns_limit_h_max 14
_diffrn_reflns_limit_h_min -8
_diffrn_reflns_limit_k_max 13
_diffrn_reflns_limit_k_min -14
_diffrn_reflns_limit_l_max 14
_diffrn_reflns_limit_l_min -18
_diffrn_reflns_number 8558
_diffrn_reflns_point_group_measured_fraction_full 0.992
_diffrn_reflns_point_group_measured_fraction_max 0.972
_diffrn_reflns_theta_full 25.242
_diffrn_reflns_theta_max 27.498
_diffrn_reflns_theta_min 2.105
_exptl_absorpt_coefficient_mu 2.358
_exptl_absorpt_correction_T_max 1
_exptl_absorpt_correction_T_min 0.754504
_exptl_absorpt_correction_type multi-scan
_exptl_absorpt_process_details SADABS
_exptl_crystal_colour colorless
_exptl_crystal_density_diffrn 1.854
_exptl_crystal_description prism
_exptl_crystal_F_000 768
_exptl_crystal_size_max 0.4
_exptl_crystal_size_mid 0.25
_exptl_crystal_size_min 0.19
_refine_diff_density_max 1.181
_refine_diff_density_min -1.069
_refine_diff_density_rms 0.144
_refine_ls_extinction_method none
_refine_ls_goodness_of_fit_ref 0.961
_refine_ls_hydrogen_treatment mixed
_refine_ls_matrix_type full
_refine_ls_number_parameters 443
_refine_ls_number_reflns 6140
_refine_ls_number_restraints 28
_refine_ls_restrained_S_all 0.960
_refine_ls_R_factor_all 0.0643
_refine_ls_R_factor_gt 0.0445
_refine_ls_shift/su_max 0.001
_refine_ls_shift/su_mean 0.001
_refine_ls_structure_factor_coef Fsqd
_refine_ls_weighting_details 'w=1/[\s^2^(Fo^2^)+(0.0388P)^2^] where P=(Fo^2^+2Fc^2^)/3'
_refine_ls_weighting_scheme calc
_refine_ls_wR_factor_gt 0.0839
_refine_ls_wR_factor_ref 0.0930
_reflns_number_gt 4836
_reflns_number_total 6140
_cod_data_source_file c7dt02974h2.cif
_cod_data_source_block eu
_cod_database_code 7044268
_olex2_refinement_description
;
1. Fixed Uiso
 At 1.2 times of:
  All C(H) groups
 At 1.5 times of:
  All O(H,H) groups
2. Restrained distances
 H1WB-O1W
 0.84 with sigma of 0.02
 O1W-H1WB
 0.83 with sigma of 0.02
 H1WA-O1W
 0.83 with sigma of 0.02
3.a Free rotating group:
 O5W(H5WA,H5WB)
3.b Rotating group:
 O2W(H2WA,H2WB), O3W(H3WA,H3WB), O4W(H4WA,H4WB)
;
_shelxl_version_number 2014/6

loop_
_space_group_symop_operation_xyz
'x, y, z'
'-x, -y, -z'

loop_
_atom_site_label
_atom_site_type_symbol
_atom_site_fract_x
_atom_site_fract_y
_atom_site_fract_z
_atom_site_U_iso_or_equiv
_atom_site_adp_type
_atom_site_occupancy
_atom_site_site_symmetry_order
_atom_site_calc_flag
_atom_site_refinement_flags_posn
_atom_site_refinement_flags_adp
_atom_site_refinement_flags_occupancy
_atom_site_disorder_assembly
_atom_site_disorder_group
Eu1 Eu 0.14996(3) 0.70096(3) 0.50709(2) 0.02280(9) Uani 1 1 d D . . . .
O1 O 0.0374(4) 0.4411(3) 0.4323(3) 0.0298(8) Uani 1 1 d . . . . .
O2 O 0.0354(4) 0.2584(4) 0.4565(3) 0.0347(9) Uani 1 1 d . . . . .
O3 O 0.1793(4) 0.6358(3) 0.3500(3) 0.0312(9) Uani 1 1 d . . . . .
O4 O -0.0012(5) 0.4423(4) 0.2001(3) 0.0541(13) Uani 1 1 d . . . . .
O5 O 0.4818(5) 0.8780(4) 0.3667(3) 0.0365(9) Uani 1 1 d . . . . .
O6 O 0.6782(5) 0.8471(4) 0.3958(3) 0.0426(10) Uani 1 1 d . . . . .
O7 O 0.7050(4) 1.0971(4) 0.3268(3) 0.0329(9) Uani 1 1 d . . . . .
O8 O 0.5500(5) 1.1134(4) 0.1845(3) 0.0503(12) Uani 1 1 d . . . . .
O9 O 0.4770(9) 0.4801(7) 0.1668(6) 0.066(2) Uani 0.730(7) 1 d D U P A 1
O9' O 0.2213(17) 0.5241(17) 0.1558(12) 0.066(2) Uani 0.270(7) 1 d D . P A 2
O1W O 0.1396(5) 0.8799(4) 0.4446(3) 0.0344(9) Uani 1 1 d D . . . .
H11 H 0.196(4) 0.9617(19) 0.494(3) 0.052 Uiso 1 1 d D U . . .
H12 H 0.0505(18) 0.866(3) 0.409(4) 0.052 Uiso 1 1 d D U . . .
O2W O 0.2979(5) 0.6485(4) 0.6433(3) 0.0351(9) Uani 1 1 d D . . . .
H21 H 0.359(5) 0.721(2) 0.7026(17) 0.053 Uiso 1 1 d D U . . .
H22 H 0.238(3) 0.587(4) 0.655(3) 0.053 Uiso 1 1 d D U . . .
O3W O 0.4108(5) 0.8457(4) 0.5388(3) 0.0335(9) Uani 1 1 d D . . . .
H31 H 0.416(5) 0.836(4) 0.4804(19) 0.050 Uiso 1 1 d D U . . .
H32 H 0.451(5) 0.9305(14) 0.577(3) 0.050 Uiso 1 1 d D U . . .
O4W O -0.1108(5) 0.5750(4) 0.3294(3) 0.0360(9) Uani 1 1 d D . . . .
H41 H -0.104(5) 0.537(5) 0.2757(19) 0.043 Uiso 1 1 d D U . . .
H42 H -0.136(5) 0.633(3) 0.318(3) 0.054 Uiso 1 1 d D U . . .
O5W O -0.1586(5) 0.7829(5) 0.3111(3) 0.0423(10) Uani 1 1 d D . . . .
H51 H -0.216(6) 0.803(6) 0.329(3) 0.063 Uiso 1 1 d D U . . .
H52 H -0.154(5) 0.807(6) 0.260(3) 0.063 Uiso 1 1 d D U . . .
N1 N 0.4309(6) 0.5612(5) 0.1927(4) 0.0436(13) Uani 1 1 d D . . . .
N2 N 0.3460(7) 0.5443(6) 0.2328(5) 0.0509(14) Uani 1 1 d D . . . .
N3 N -0.1612(6) 0.8880(5) 0.1504(4) 0.0450(13) Uani 1 1 d . . . . .
N4 N -0.1586(6) 1.2136(5) -0.2179(4) 0.0428(13) Uani 1 1 d D . . . .
H4 H -0.153(7) 1.257(5) -0.262(4) 0.051 Uiso 1 1 d D U . . .
C1 C 0.0839(6) 0.3555(5) 0.4280(4) 0.0270(12) Uani 1 1 d . . . . .
C2 C 0.1972(6) 0.3708(5) 0.3890(4) 0.0256(11) Uani 1 1 d . . . . .
C3 C 0.2878(6) 0.3127(5) 0.4222(4) 0.0308(12) Uani 1 1 d . . . . .
H3 H 0.2738 0.2625 0.4652 0.037 Uiso 1 1 calc R U . . .
C4 C 0.3992(7) 0.3304(6) 0.3906(5) 0.0376(14) Uani 1 1 d . . . . .
H4A H 0.4602 0.2925 0.4133 0.045 Uiso 1 1 calc R U . . .
C5 C 0.4197(7) 0.4033(6) 0.3263(5) 0.0390(14) Uani 1 1 d . . . . .
H5 H 0.4948 0.4154 0.3059 0.047 Uiso 1 1 calc R U . . .
C6 C 0.3278(7) 0.4587(6) 0.2919(4) 0.0335(13) Uani 1 1 d . . . . .
C7 C 0.2165(6) 0.4444(5) 0.3238(4) 0.0272(12) Uani 1 1 d . . . . .
C8 C 0.1214(7) 0.5094(6) 0.2863(4) 0.0288(12) Uani 1 1 d . . . . .
C9 C 0.4480(7) 0.6615(6) 0.1436(5) 0.0370(14) Uani 1 1 d . . . . .
C10 C 0.4041(8) 0.6168(6) 0.0322(5) 0.0482(17) Uani 1 1 d . . . . .
H10 H 0.3682 0.5247 -0.0099 0.058 Uiso 1 1 calc R U . . .
C11 C 0.4140(8) 0.7098(6) -0.0155(5) 0.0490(17) Uani 1 1 d . . . . .
H11A H 0.3814 0.6808 -0.0912 0.059 Uiso 1 1 calc R U . . .
C12 C 0.4722(7) 0.8459(6) 0.0484(4) 0.0428(16) Uani 1 1 d . . . . .
H12A H 0.4783 0.9084 0.0150 0.051 Uiso 1 1 calc R U . . .
C13 C 0.5226(6) 0.8936(5) 0.1616(4) 0.0305(12) Uani 1 1 d . . . . .
C14 C 0.5084(7) 0.7984(6) 0.2111(4) 0.0333(13) Uani 1 1 d . . . . .
C15 C 0.5609(7) 0.8455(5) 0.3356(4) 0.0317(13) Uani 1 1 d . . . . .
C16 C 0.5984(7) 1.0471(6) 0.2293(4) 0.0319(13) Uani 1 1 d . . . . .
C17 C -0.2122(9) 0.8191(7) 0.0441(5) 0.0557(19) Uani 1 1 d . . . . .
H17 H -0.2477 0.7243 0.0184 0.067 Uiso 1 1 calc R U . . .
C18 C -0.2159(8) 0.8790(6) -0.0304(5) 0.0516(18) Uani 1 1 d . . . . .
H18 H -0.2527 0.8253 -0.1042 0.062 Uiso 1 1 calc R U . . .
C19 C -0.1651(7) 1.0190(6) 0.0041(4) 0.0321(13) Uani 1 1 d . . . . .
C20 C -0.1156(8) 1.0893(6) 0.1137(5) 0.0454(16) Uani 1 1 d . . . . .
H20 H -0.0816 1.1838 0.1414 0.054 Uiso 1 1 calc R U . . .
C21 C -0.1161(8) 1.0212(7) 0.1830(5) 0.0515(18) Uani 1 1 d . . . . .
H21A H -0.0827 1.0717 0.2568 0.062 Uiso 1 1 calc R U . . .
C22 C -0.2125(8) 1.0818(7) -0.2541(5) 0.0498(17) Uani 1 1 d . . . . .
H22A H -0.2480 1.0311 -0.3284 0.060 Uiso 1 1 calc R U . . .
C23 C -0.2182(8) 1.0152(6) -0.1842(5) 0.0458(16) Uani 1 1 d . . . . .
H23 H -0.2592 0.9194 -0.2119 0.055 Uiso 1 1 calc R U . . .
C24 C -0.1643(7) 1.0878(6) -0.0746(4) 0.0345(13) Uani 1 1 d . . . . .
C25 C -0.1081(9) 1.2293(7) -0.0397(5) 0.061(2) Uani 1 1 d . . . . .
H25 H -0.0718 1.2834 0.0339 0.073 Uiso 1 1 calc R U . . .
C26 C -0.1058(10) 1.2892(7) -0.1135(6) 0.066(2) Uani 1 1 d . . . . .
H26 H -0.0665 1.3846 -0.0896 0.079 Uiso 1 1 calc R U . . .

loop_
_atom_site_aniso_label
_atom_site_aniso_U_11
_atom_site_aniso_U_22
_atom_site_aniso_U_33
_atom_site_aniso_U_23
_atom_site_aniso_U_13
_atom_site_aniso_U_12
Eu1 0.02867(16) 0.02311(14) 0.02475(13) 0.01404(10) 0.01576(11) 0.01574(12)
O1 0.036(2) 0.031(2) 0.036(2) 0.0175(17) 0.0223(18) 0.0222(19)
O2 0.044(3) 0.032(2) 0.044(2) 0.0235(18) 0.032(2) 0.020(2)
O3 0.045(3) 0.0264(19) 0.035(2) 0.0172(16) 0.0245(19) 0.0227(19)
O4 0.061(3) 0.047(3) 0.031(2) 0.004(2) -0.001(2) 0.035(3)
O5 0.041(3) 0.036(2) 0.040(2) 0.0170(18) 0.028(2) 0.019(2)
O6 0.059(3) 0.049(2) 0.039(2) 0.027(2) 0.026(2) 0.037(2)
O7 0.041(2) 0.029(2) 0.0276(19) 0.0132(16) 0.0150(18) 0.0177(19)
O8 0.067(3) 0.034(2) 0.034(2) 0.0149(18) 0.007(2) 0.027(2)
O9 0.108(6) 0.062(4) 0.083(4) 0.048(4) 0.070(4) 0.059(4)
O9' 0.108(6) 0.062(4) 0.083(4) 0.048(4) 0.070(4) 0.059(4)
O1W 0.034(2) 0.032(2) 0.037(2) 0.0185(17) 0.0155(19) 0.0171(19)
O2W 0.035(2) 0.029(2) 0.043(2) 0.0199(18) 0.018(2) 0.0166(19)
O3W 0.036(2) 0.032(2) 0.035(2) 0.0151(17) 0.0201(19) 0.0173(19)
O4W 0.043(3) 0.036(2) 0.040(2) 0.0222(18) 0.021(2) 0.027(2)
O5W 0.055(3) 0.057(3) 0.043(2) 0.035(2) 0.029(2) 0.042(2)
N1 0.054(4) 0.037(3) 0.060(3) 0.030(3) 0.040(3) 0.026(3)
N2 0.057(4) 0.072(4) 0.074(4) 0.058(3) 0.050(3) 0.047(3)
N3 0.059(4) 0.049(3) 0.046(3) 0.030(3) 0.032(3) 0.033(3)
N4 0.045(3) 0.047(3) 0.044(3) 0.034(3) 0.020(3) 0.026(3)
C1 0.036(3) 0.025(3) 0.023(2) 0.010(2) 0.015(2) 0.017(3)
C2 0.028(3) 0.030(3) 0.026(3) 0.013(2) 0.015(2) 0.018(3)
C3 0.033(3) 0.031(3) 0.033(3) 0.019(2) 0.016(3) 0.017(3)
C4 0.047(4) 0.037(3) 0.045(3) 0.022(3) 0.026(3) 0.030(3)
C5 0.046(4) 0.047(4) 0.048(3) 0.026(3) 0.033(3) 0.031(3)
C6 0.049(4) 0.036(3) 0.038(3) 0.023(3) 0.031(3) 0.029(3)
C7 0.036(3) 0.029(3) 0.025(3) 0.011(2) 0.020(3) 0.019(3)
C8 0.040(4) 0.034(3) 0.030(3) 0.020(2) 0.025(3) 0.024(3)
C9 0.048(4) 0.026(3) 0.046(3) 0.018(3) 0.032(3) 0.017(3)
C10 0.069(5) 0.033(3) 0.034(3) 0.008(3) 0.025(3) 0.021(3)
C11 0.065(5) 0.038(3) 0.033(3) 0.016(3) 0.022(3) 0.018(3)
C12 0.054(4) 0.035(3) 0.029(3) 0.017(3) 0.013(3) 0.019(3)
C13 0.034(3) 0.029(3) 0.031(3) 0.018(2) 0.015(3) 0.015(3)
C14 0.039(4) 0.037(3) 0.030(3) 0.020(2) 0.021(3) 0.018(3)
C15 0.043(4) 0.027(3) 0.035(3) 0.018(2) 0.025(3) 0.018(3)
C16 0.038(4) 0.035(3) 0.028(3) 0.019(2) 0.020(3) 0.018(3)
C17 0.081(6) 0.038(4) 0.053(4) 0.026(3) 0.032(4) 0.032(4)
C18 0.081(6) 0.038(3) 0.035(3) 0.018(3) 0.025(4) 0.032(4)
C19 0.038(4) 0.034(3) 0.033(3) 0.019(2) 0.019(3) 0.021(3)
C20 0.063(5) 0.030(3) 0.036(3) 0.013(3) 0.023(3) 0.019(3)
C21 0.071(5) 0.054(4) 0.035(3) 0.021(3) 0.030(4) 0.032(4)
C22 0.056(5) 0.050(4) 0.039(3) 0.021(3) 0.022(3) 0.024(4)
C23 0.065(5) 0.034(3) 0.039(3) 0.019(3) 0.027(3) 0.023(3)
C24 0.047(4) 0.036(3) 0.031(3) 0.018(2) 0.021(3) 0.026(3)
C25 0.099(7) 0.045(4) 0.038(3) 0.025(3) 0.029(4) 0.036(4)
C26 0.100(7) 0.051(4) 0.048(4) 0.029(3) 0.028(4) 0.042(5)

loop_
_atom_type_symbol
_atom_type_description
_atom_type_scat_dispersion_real
_atom_type_scat_dispersion_imag
_atom_type_scat_source
C C 0.0033 0.0016 'International Tables Vol C Tables 4.2.6.8 and 6.1.1.4'
H H 0.0000 0.0000 'International Tables Vol C Tables 4.2.6.8 and 6.1.1.4'
N N 0.0061 0.0033 'International Tables Vol C Tables 4.2.6.8 and 6.1.1.4'
O O 0.0106 0.0060 'International Tables Vol C Tables 4.2.6.8 and 6.1.1.4'
Eu Eu -0.1578 3.6682 'International Tables Vol C Tables 4.2.6.8 and 6.1.1.4'

loop_
_geom_angle_atom_site_label_1
_geom_angle_atom_site_label_2
_geom_angle_atom_site_label_3
_geom_angle
_geom_angle_site_symmetry_1
_geom_angle_site_symmetry_3
O7 Eu1 O3 133.54(13) 2_676 .
O7 Eu1 O2W 74.60(12) 2_676 .
O3 Eu1 O2W 107.24(12) . .
O7 Eu1 O1W 76.44(12) 2_676 .
O3 Eu1 O1W 80.78(12) . .
O2W Eu1 O1W 146.09(13) . .
O7 Eu1 O2 73.99(13) 2_676 2_566
O3 Eu1 O2 136.15(13) . 2_566
O2W Eu1 O2 113.83(13) . 2_566
O1W Eu1 O2 73.89(12) . 2_566
O7 Eu1 O3W 69.05(13) 2_676 .
O3 Eu1 O3W 66.30(12) . .
O2W Eu1 O3W 77.85(13) . .
O1W Eu1 O3W 75.59(13) . .
O2 Eu1 O3W 136.36(12) 2_566 .
O7 Eu1 O1 142.81(11) 2_676 .
O3 Eu1 O1 72.43(11) . .
O2W Eu1 O1 71.54(12) . .
O1W Eu1 O1 140.34(12) . .
O2 Eu1 O1 106.32(12) 2_566 .
O3W Eu1 O1 117.10(12) . .
O7 Eu1 O4W 137.98(12) 2_676 .
O3 Eu1 O4W 70.18(13) . .
O2W Eu1 O4W 139.04(12) . .
O1W Eu1 O4W 74.87(12) . .
O2 Eu1 O4W 68.97(13) 2_566 .
O3W Eu1 O4W 130.29(12) . .
O1 Eu1 O4W 68.87(11) . .
O7 Eu1 O1 94.55(12) 2_676 2_566
O3 Eu1 O1 131.47(11) . 2_566
O2W Eu1 O1 75.39(12) . 2_566
O1W Eu1 O1 124.44(12) . 2_566
O2 Eu1 O1 51.31(11) 2_566 2_566
O3W Eu1 O1 151.59(12) . 2_566
O1 Eu1 O1 62.46(13) . 2_566
O4W Eu1 O1 77.49(12) . 2_566
O7 Eu1 Eu1 120.40(9) 2_676 2_566
O3 Eu1 Eu1 102.65(8) . 2_566
O2W Eu1 Eu1 70.60(9) . 2_566
O1W Eu1 Eu1 141.18(10) . 2_566
O2 Eu1 Eu1 77.94(8) 2_566 2_566
O3W Eu1 Eu1 141.65(8) . 2_566
O1 Eu1 Eu1 31.74(8) . 2_566
O4W Eu1 Eu1 70.35(8) . 2_566
O1 Eu1 Eu1 30.72(7) 2_566 2_566
C1 O1 Eu1 138.5(3) . .
C1 O1 Eu1 90.0(3) . 2_566
Eu1 O1 Eu1 117.54(13) . 2_566
C1 O2 Eu1 98.1(3) . 2_566
C8 O3 Eu1 123.5(3) . .
C16 O7 Eu1 140.3(3) . 2_676
N2 N1 O9 126.4(5) . .
N2 N1 C9 116.4(5) . .
O9 N1 C9 115.2(5) . .
N1 N2 O9' 104.5(9) . .
N1 N2 C6 122.9(5) . .
O9' N2 C6 116.3(9) . .
C21 N3 C17 116.3(5) . .
C22 N4 C26 121.7(5) . .
O2 C1 O1 120.4(5) . .
O2 C1 C2 119.4(4) . .
O1 C1 C2 120.1(4) . .
O2 C1 Eu1 56.6(3) . 2_566
O1 C1 Eu1 64.0(3) . 2_566
C2 C1 Eu1 174.8(3) . 2_566
C7 C2 C3 120.4(5) . .
C7 C2 C1 121.1(4) . .
C3 C2 C1 118.5(4) . .
C4 C3 C2 119.7(5) . .
C5 C4 C3 120.5(5) . .
C4 C5 C6 119.6(5) . .
C5 C6 C7 121.1(5) . .
C5 C6 N2 124.6(5) . .
C7 C6 N2 114.0(5) . .
C2 C7 C6 118.7(5) . .
C2 C7 C8 122.2(5) . .
C6 C7 C8 119.2(4) . .
O4 C8 O3 124.3(5) . .
O4 C8 C7 120.3(5) . .
O3 C8 C7 115.4(5) . .
C10 C9 C14 123.0(5) . .
C10 C9 N1 118.7(5) . .
C14 C9 N1 118.3(5) . .
C11 C10 C9 118.9(5) . .
C10 C11 C12 119.7(5) . .
C11 C12 C13 122.0(5) . .
C12 C13 C14 118.9(5) . .
C12 C13 C16 119.4(5) . .
C14 C13 C16 121.6(5) . .
C9 C14 C13 117.3(5) . .
C9 C14 C15 121.7(5) . .
C13 C14 C15 121.0(5) . .
O6 C15 O5 126.1(5) . .
O6 C15 C14 117.4(5) . .
O5 C15 C14 116.5(5) . .
O8 C16 O7 125.3(5) . .
O8 C16 C13 117.5(5) . .
O7 C16 C13 117.2(5) . .
N3 C17 C18 123.9(6) . .
C17 C18 C19 119.9(6) . .
C20 C19 C18 116.0(5) . .
C20 C19 C24 122.9(5) . .
C18 C19 C24 121.1(5) . .
C19 C20 C21 120.4(5) . .
N3 C21 C20 123.4(6) . .
N4 C22 C23 120.6(6) . .
C24 C23 C22 120.7(6) . .
C23 C24 C25 116.5(5) . .
C23 C24 C19 122.0(5) . .
C25 C24 C19 121.4(5) . .
C26 C25 C24 119.8(6) . .
N4 C26 C25 120.6(6) . .

loop_
_geom_bond_atom_site_label_1
_geom_bond_atom_site_label_2
_geom_bond_distance
_geom_bond_site_symmetry_2
Eu1 O7 2.355(3) 2_676
Eu1 O3 2.363(3) .
Eu1 O2W 2.384(4) .
Eu1 O1W 2.421(3) .
Eu1 O2 2.437(4) 2_566
Eu1 O3W 2.462(4) .
Eu1 O1 2.521(3) .
Eu1 O4W 2.567(4) .
Eu1 O1 2.596(4) 2_566
Eu1 Eu1 4.3763(7) 2_566
O1 C1 1.270(5) .
O1 Eu1 2.596(4) 2_566
O2 C1 1.246(6) .
O2 Eu1 2.437(4) 2_566
O3 C8 1.278(6) .
O4 C8 1.220(6) .
O5 C15 1.237(6) .
O6 C15 1.246(7) .
O7 C16 1.254(6) .
O7 Eu1 2.355(3) 2_676
O8 C16 1.239(6) .
O9 N1 1.269(7) .
O9' N2 1.292(11) .
N1 N2 1.220(7) .
N1 C9 1.446(7) .
N2 C6 1.415(7) .
N3 C21 1.317(7) .
N3 C17 1.321(8) .
N4 C22 1.284(7) .
N4 C26 1.312(8) .
C1 C2 1.486(7) .
C1 Eu1 2.889(5) 2_566
C2 C7 1.387(7) .
C2 C3 1.398(7) .
C3 C4 1.393(8) .
C4 C5 1.373(7) .
C5 C6 1.387(7) .
C6 C7 1.400(7) .
C7 C8 1.513(7) .
C9 C10 1.378(8) .
C9 C14 1.383(7) .
C10 C11 1.364(8) .
C11 C12 1.368(7) .
C12 C13 1.387(7) .
C13 C14 1.402(7) .
C13 C16 1.508(7) .
C14 C15 1.532(7) .
C17 C18 1.368(8) .
C18 C19 1.377(7) .
C19 C20 1.370(7) .
C19 C24 1.490(7) .
C20 C21 1.373(8) .
C22 C23 1.371(8) .
C23 C24 1.363(7) .
C24 C25 1.383(8) .
C25 C26 1.364(8) .

loop_
_geom_hbond_atom_site_label_D
_geom_hbond_atom_site_label_H
_geom_hbond_atom_site_label_A
_geom_hbond_distance_DH
_geom_hbond_distance_HA
_geom_hbond_distance_DA
_geom_hbond_angle_DHA
_geom_hbond_site_symmetry_A
O1W H11 O6 0.842(10) 1.943(11) 2.784(5) 178(3) 2_676
O1W H12 O5W 0.846(10) 1.866(14) 2.687(6) 163(3) .
O2W H21 O8 0.842(10) 1.799(17) 2.622(5) 165(5) 2_676
O2W H22 O4W 0.840(10) 1.942(13) 2.774(5) 171(5) 2_566
O3W H31 O5 0.836(10) 2.045(15) 2.851(5) 162(3) .
O3W H32 O5 0.840(10) 1.889(17) 2.714(5) 167(5) 2_676
O4W H41 O4 0.838(10) 2.209(18) 2.984(6) 154(3) .
O4W H42 O5W 0.839(10) 1.843(13) 2.675(5) 170(4) .
O5W H51 O6 0.843(10) 1.871(12) 2.703(6) 169(2) 1_455
O5W H52 N3 0.837(10) 1.954(14) 2.778(6) 167(3) .
N4 H4 O3 0.879(10) 1.95(2) 2.803(5) 164(6) 2_575
